data_2209687
loop_
_publ_author_name
'Qiu, Xiao-Yang'
'Zhang, Ying'
'Liu, Wei-Sheng'
'Zhu, Hai-Liang'

_publ_section_title
;
 2,4-Bis(2-bromophenyl)-1,3-bis(3-nitrobenzoyl)cyclobutane
;
_journal_coeditor_code WN2035
_journal_issue 7
_journal_name_full 'Acta Crystallographica Section E'
_journal_page_first o2675
_journal_page_last o2676
_journal_paper_doi 10.1107/S1600536806020642
_journal_volume 62
_journal_year 2006
_chemical_formula_iupac 'C30 H20 Br2 N2 O6'
_chemical_formula_moiety 'C30 H20 Br2 N2 O6'
_chemical_formula_sum 'C30 H20 Br2 N2 O6'
_chemical_formula_weight 664.30
_chemical_name_systematic
;
2,4-Bis(2-bromophenyl)-1,3-bis(3-nitrobenzoyl)cyclobutane
;
_space_group_IT_number 14
_symmetry_cell_setting monoclinic
_symmetry_space_group_name_Hall '-P 2ybc'
_symmetry_space_group_name_H-M 'P 1 21/c 1'
_atom_sites_solution_hydrogens geom
_atom_sites_solution_primary direct
_atom_sites_solution_secondary difmap
_audit_creation_method SHELXL97
_cell_angle_alpha 90.00
_cell_angle_beta 97.80(3)
_cell_angle_gamma 90.00
_cell_formula_units_Z 2
_cell_length_a 7.3293(15)
_cell_length_b 15.793(3)
_cell_length_c 11.571(2)
_cell_measurement_reflns_used 2456
_cell_measurement_temperature 298(2)
_cell_measurement_theta_max 26
_cell_measurement_theta_min 4.2
_cell_volume 1327.0(4)
_computing_cell_refinement 'SAINT (Bruker, 1998)'
_computing_data_collection 'SMART (Bruker, 1998)'
_computing_data_reduction SAINT
_computing_molecular_graphics 'SHELXTL (Sheldrick, 2001)'
_computing_publication_material SHELXTL
_computing_structure_refinement 'SHELXL97 (Sheldrick, 1997)'
_computing_structure_solution 'SHELXS97 (Sheldrick, 1997)'
_diffrn_ambient_temperature 298(2)
_diffrn_measured_fraction_theta_full 0.981
_diffrn_measured_fraction_theta_max 0.981
_diffrn_measurement_device_type 'Bruker SMART APEX area-detector'
_diffrn_measurement_method \w
_diffrn_radiation_monochromator graphite
_diffrn_radiation_source 'fine-focus sealed tube'
_diffrn_radiation_type MoK\a
_diffrn_radiation_wavelength 0.71073
_diffrn_reflns_av_R_equivalents 0.0386
_diffrn_reflns_av_sigmaI/netI 0.0511
_diffrn_reflns_limit_h_max 9
_diffrn_reflns_limit_h_min -8
_diffrn_reflns_limit_k_max 20
_diffrn_reflns_limit_k_min -20
_diffrn_reflns_limit_l_max 10
_diffrn_reflns_limit_l_min -14
_diffrn_reflns_number 7881
_diffrn_reflns_theta_full 27.43
_diffrn_reflns_theta_max 27.43
_diffrn_reflns_theta_min 2.20
_diffrn_standards_number 0
_exptl_absorpt_coefficient_mu 3.104
_exptl_absorpt_correction_T_max 0.754
_exptl_absorpt_correction_T_min 0.575
_exptl_absorpt_correction_type multi-scan
_exptl_absorpt_process_details '(SADABS; Sheldrick, 2002)'
_exptl_crystal_colour yellow
_exptl_crystal_density_diffrn 1.663
_exptl_crystal_density_method 'not measured'
_exptl_crystal_description block
_exptl_crystal_F_000 664
_exptl_crystal_size_max 0.28
_exptl_crystal_size_mid 0.15
_exptl_crystal_size_min 0.09
_refine_diff_density_max 0.391
_refine_diff_density_min -0.536
_refine_ls_extinction_method none
_refine_ls_goodness_of_fit_ref 1.007
_refine_ls_hydrogen_treatment mixed
_refine_ls_matrix_type full
_refine_ls_number_parameters 189
_refine_ls_number_reflns 2976
_refine_ls_number_restraints 0
_refine_ls_restrained_S_all 1.007
_refine_ls_R_factor_all 0.0794
_refine_ls_R_factor_gt 0.0377
_refine_ls_shift/su_max 0.006
_refine_ls_shift/su_mean 0.001
_refine_ls_structure_factor_coef Fsqd
_refine_ls_weighting_details 'calc w = 1/[\s^2^(Fo^2^)+(0.0387P)^2^+0.2379P] where P=(Fo^2^+2Fc^2^)/3'
_refine_ls_weighting_scheme calc
_refine_ls_wR_factor_gt 0.0778
_refine_ls_wR_factor_ref 0.0908
_reflns_number_gt 1891
_reflns_number_total 2976
_reflns_threshold_expression I>2\s(I)
_cod_data_source_file wn2035.cif
_cod_data_source_block I
_cod_depositor_comments
;
The following automatic conversions were performed:
'_symmetry_cell_setting' value 'Monoclinic' changed to 'monoclinic'
according to '/home/saulius/struct/CIF-dictionaries/cif_core.dic'
dictionary named 'cif_core.dic' version 2.4.1 from 2010-06-29.

Automatic conversion script
Id: cif_fix_enum 1527 2010-12-29 10:47:43Z saulius 

The following automatic conversions were performed:

'_symmetry_cell_setting' value 'Monoclinic' changed to 'monoclinic'
according to /home/saulius/struct/CIF-dictionaries/cif_core.dic
dictionary named 'cif_core.dic' version 2.4.1 from 2010-06-29.

Automatic conversion script
Id: cif_fix_values 1715 2011-07-08 13:25:40Z adriana 
;
_cod_original_cell_volume 1327.0(5)
_cod_original_sg_symbol_H-M 'P 21/c'
_cod_database_code 2209687
_cod_database_fobs_code 2209687

loop_
_symmetry_equiv_pos_as_xyz
'x, y, z'
'-x, y+1/2, -z+1/2'
'-x, -y, -z'
'x, -y-1/2, z-1/2'

loop_
_atom_site_type_symbol
_atom_site_label
_atom_site_fract_x
_atom_site_fract_y
_atom_site_fract_z
_atom_site_U_iso_or_equiv
_atom_site_adp_type
_atom_site_calc_flag
_atom_site_refinement_flags
_atom_site_occupancy
Br Br1 0.40856(5) 0.54442(2) 0.13216(3) 0.05686(15) Uani d . 1
O O3 0.2110(3) 0.60163(13) 0.59401(18) 0.0481(6) Uani d . 1
C C11 0.4481(4) 0.63153(17) 0.2465(2) 0.0357(7) Uani d . 1
C C8 0.3484(4) 0.49851(16) 0.4820(2) 0.0287(6) Uani d . 1
H H8 0.279(3) 0.4497(14) 0.446(2) 0.025(7) Uiso d . 1
C C1 0.0939(4) 0.60146(17) 0.3936(2) 0.0338(7) Uani d . 1
C C6 0.0361(4) 0.55209(18) 0.2965(3) 0.0436(8) Uani d . 1
H H6 0.0654 0.4948 0.2974 0.052 Uiso calc R 1
C C10 0.5056(4) 0.61261(16) 0.3639(2) 0.0302(6) Uani d . 1
C C7 0.2151(4) 0.56911(16) 0.4997(3) 0.0326(7) Uani d . 1
C C15 0.5409(4) 0.68142(16) 0.4390(2) 0.0349(7) Uani d . 1
H H15 0.5837 0.6716 0.5172 0.042 Uiso calc R 1
C C9 0.5110(4) 0.52350(16) 0.4106(2) 0.0302(6) Uani d . 1
H H9 0.522(4) 0.4874(18) 0.351(2) 0.034(8) Uiso d . 1
O O2 -0.1695(3) 0.84167(14) 0.2001(2) 0.0761(9) Uani d . 1
C C13 0.4491(5) 0.78034(19) 0.2857(3) 0.0488(9) Uani d . 1
H H13 0.4276 0.8358 0.2604 0.059 Uiso calc R 1
C C2 0.0462(4) 0.68682(17) 0.3926(3) 0.0382(7) Uani d . 1
H H2 0.0781 0.7204 0.4583 0.046 Uiso calc R 1
C C14 0.5141(4) 0.76418(17) 0.4004(3) 0.0422(7) Uani d . 1
H H14 0.5402 0.8088 0.4524 0.051 Uiso calc R 1
C C4 -0.1055(4) 0.6722(2) 0.1954(3) 0.0512(9) Uani d . 1
H H4 -0.1701 0.6966 0.1290 0.061 Uiso calc R 1
C C3 -0.0488(4) 0.72040(17) 0.2929(3) 0.0414(8) Uani d . 1
C C12 0.4157(4) 0.71433(19) 0.2081(3) 0.0465(8) Uani d . 1
H H12 0.3717 0.7250 0.1303 0.056 Uiso calc R 1
N N1 -0.0884(4) 0.81195(17) 0.2901(3) 0.0579(8) Uani d . 1
C C5 -0.0643(4) 0.5869(2) 0.1984(3) 0.0532(9) Uani d . 1
H H5 -0.1042 0.5528 0.1344 0.064 Uiso calc R 1
O O1 -0.0407(5) 0.85340(16) 0.3770(3) 0.0959(11) Uani d . 1

loop_
_atom_site_aniso_label
_atom_site_aniso_U_11
_atom_site_aniso_U_22
_atom_site_aniso_U_33
_atom_site_aniso_U_12
_atom_site_aniso_U_13
_atom_site_aniso_U_23
Br1 0.0791(3) 0.0602(2) 0.02964(19) 0.00627(19) 0.00174(16) -0.00507(16)
O3 0.0622(15) 0.0453(12) 0.0364(12) 0.0183(11) 0.0047(10) -0.0019(10)
C11 0.0405(18) 0.0401(16) 0.0281(15) 0.0039(13) 0.0103(13) 0.0060(13)
C8 0.0375(17) 0.0198(13) 0.0282(15) 0.0000(12) 0.0023(12) 0.0004(11)
C1 0.0324(17) 0.0299(15) 0.0386(17) 0.0006(12) 0.0033(13) 0.0045(12)
C6 0.0425(19) 0.0326(16) 0.052(2) 0.0010(14) -0.0050(15) -0.0029(14)
C10 0.0343(16) 0.0265(14) 0.0304(15) 0.0035(12) 0.0063(12) 0.0047(12)
C7 0.0380(17) 0.0224(13) 0.0377(17) -0.0019(12) 0.0063(13) 0.0036(12)
C15 0.0477(19) 0.0273(15) 0.0300(15) 0.0019(13) 0.0063(13) 0.0041(12)
C9 0.0436(18) 0.0211(14) 0.0249(14) 0.0053(12) 0.0007(12) -0.0004(11)
O2 0.0710(18) 0.0525(15) 0.096(2) 0.0019(13) -0.0190(16) 0.0406(15)
C13 0.062(2) 0.0315(17) 0.055(2) 0.0069(15) 0.0155(17) 0.0221(16)
C2 0.0371(18) 0.0301(15) 0.0463(18) 0.0025(13) 0.0015(14) 0.0026(13)
C14 0.051(2) 0.0249(14) 0.052(2) 0.0036(14) 0.0107(15) 0.0045(14)
C4 0.039(2) 0.057(2) 0.053(2) 0.0025(16) -0.0107(16) 0.0151(17)
C3 0.0360(18) 0.0323(16) 0.054(2) 0.0019(13) -0.0008(15) 0.0133(14)
C12 0.055(2) 0.048(2) 0.0367(17) 0.0107(16) 0.0092(15) 0.0202(15)
N1 0.0522(19) 0.0390(16) 0.079(2) 0.0071(14) -0.0036(17) 0.0230(16)
C5 0.051(2) 0.056(2) 0.048(2) 0.0010(17) -0.0102(16) -0.0064(17)
O1 0.135(3) 0.0386(14) 0.102(2) 0.0223(16) -0.027(2) -0.0025(16)

loop_
_atom_type_symbol
_atom_type_description
_atom_type_scat_dispersion_real
_atom_type_scat_dispersion_imag
_atom_type_scat_source
C C 0.0033 0.0016 'International Tables Vol C Tables 4.2.6.8 and 6.1.1.4'
H H 0.0000 0.0000 'International Tables Vol C Tables 4.2.6.8 and 6.1.1.4'
N N 0.0061 0.0033 'International Tables Vol C Tables 4.2.6.8 and 6.1.1.4'
O O 0.0106 0.0060 'International Tables Vol C Tables 4.2.6.8 and 6.1.1.4'
Br Br -0.2901 2.4595 'International Tables Vol C Tables 4.2.6.8 and 6.1.1.4'

loop_
_geom_angle_atom_site_label_1
_geom_angle_atom_site_label_2
_geom_angle_atom_site_label_3
_geom_angle_site_symmetry_1
_geom_angle_site_symmetry_3
_geom_angle
_geom_angle_publ_flag
C12 C11 C10 . . 121.8(3) ?
C12 C11 Br1 . . 117.0(2) ?
C10 C11 Br1 . . 121.2(2) ?
C7 C8 C9 . 3_666 115.4(2) y
C7 C8 C9 . . 115.5(2) y
C9 C8 C9 3_666 . 90.5(2) y
C7 C8 H8 . . 109.2(14) ?
C9 C8 H8 3_666 . 114.3(14) ?
C9 C8 H8 . . 111.0(15) ?
C6 C1 C2 . . 119.3(3) ?
C6 C1 C7 . . 123.5(2) ?
C2 C1 C7 . . 117.1(2) ?
C5 C6 C1 . . 120.9(3) ?
C5 C6 H6 . . 119.6 ?
C1 C6 H6 . . 119.6 ?
C15 C10 C11 . . 116.4(2) ?
C15 C10 C9 . . 120.8(2) ?
C11 C10 C9 . . 122.5(2) ?
O3 C7 C1 . . 120.5(2) ?
O3 C7 C8 . . 122.0(2) ?
C1 C7 C8 . . 117.4(2) ?
C14 C15 C10 . . 121.9(3) ?
C14 C15 H15 . . 119.0 ?
C10 C15 H15 . . 119.0 ?
C10 C9 C8 . 3_666 118.8(2) y
C10 C9 C8 . . 115.7(2) y
C8 C9 C8 3_666 . 89.5(2) y
C10 C9 H9 . . 108.2(17) ?
C8 C9 H9 3_666 . 110.8(17) ?
C8 C9 H9 . . 112.9(17) ?
C14 C13 C12 . . 119.9(3) ?
C14 C13 H13 . . 120.1 ?
C12 C13 H13 . . 120.1 ?
C3 C2 C1 . . 118.7(3) ?
C3 C2 H2 . . 120.7 ?
C1 C2 H2 . . 120.7 ?
C13 C14 C15 . . 120.2(3) ?
C13 C14 H14 . . 119.9 ?
C15 C14 H14 . . 119.9 ?
C3 C4 C5 . . 118.6(3) ?
C3 C4 H4 . . 120.7 ?
C5 C4 H4 . . 120.7 ?
C2 C3 C4 . . 122.5(3) ?
C2 C3 N1 . . 118.3(3) ?
C4 C3 N1 . . 119.1(3) ?
C13 C12 C11 . . 119.8(3) ?
C13 C12 H12 . . 120.1 ?
C11 C12 H12 . . 120.1 ?
O1 N1 O2 . . 123.6(3) ?
O1 N1 C3 . . 118.5(3) ?
O2 N1 C3 . . 117.9(3) ?
C6 C5 C4 . . 120.0(3) ?
C6 C5 H5 . . 120.0 ?
C4 C5 H5 . . 120.0 ?

loop_
_geom_bond_atom_site_label_1
_geom_bond_atom_site_label_2
_geom_bond_site_symmetry_2
_geom_bond_distance
_geom_bond_publ_flag
Br1 C11 . 1.903(3) ?
O3 C7 . 1.210(3) .
C11 C12 . 1.391(4) ?
C11 C10 . 1.399(4) ?
C8 C7 . 1.515(4) ?
C8 C9 3_666 1.543(4) y
C8 C9 . 1.589(4) y
C8 H8 . 0.98(2) ?
C1 C6 . 1.386(4) ?
C1 C2 . 1.392(4) ?
C1 C7 . 1.503(4) ?
C6 C5 . 1.380(4) ?
C6 H6 . 0.9300 ?
C10 C15 . 1.393(4) ?
C10 C9 . 1.506(3) ?
C15 C14 . 1.386(4) ?
C15 H15 . 0.9300 ?
C9 C8 3_666 1.543(4) .
C9 H9 . 0.91(3) ?
O2 N1 . 1.220(3) ?
C13 C14 . 1.372(4) ?
C13 C12 . 1.376(4) ?
C13 H13 . 0.9300 ?
C2 C3 . 1.371(4) ?
C2 H2 . 0.9300 ?
C14 H14 . 0.9300 ?
C4 C3 . 1.378(4) ?
C4 C5 . 1.380(4) ?
C4 H4 . 0.9300 ?
C3 N1 . 1.474(4) ?
C12 H12 . 0.9300 ?
N1 O1 . 1.211(4) ?
C5 H5 . 0.9300 ?

loop_
_geom_torsion_atom_site_label_1
_geom_torsion_atom_site_label_2
_geom_torsion_atom_site_label_3
_geom_torsion_atom_site_label_4
_geom_torsion_site_symmetry_1
_geom_torsion_site_symmetry_4
_geom_torsion
C2 C1 C6 C5 . . 1.4(5)
C7 C1 C6 C5 . . -175.4(3)
C12 C11 C10 C15 . . -4.3(4)
Br1 C11 C10 C15 . . 176.3(2)
C12 C11 C10 C9 . . 169.5(3)
Br1 C11 C10 C9 . . -9.9(4)
C6 C1 C7 O3 . . -154.3(3)
C2 C1 C7 O3 . . 28.9(4)
C6 C1 C7 C8 . . 29.1(4)
C2 C1 C7 C8 . . -147.7(3)
C9 C8 C7 O3 3_666 . -5.1(4)
C9 C8 C7 O3 . . -108.8(3)
C9 C8 C7 C1 3_666 . 171.4(2)
C9 C8 C7 C1 . . 67.7(3)
C11 C10 C15 C14 . . 2.3(5)
C9 C10 C15 C14 . . -171.6(3)
C15 C10 C9 C8 . 3_666 -34.6(4)
C11 C10 C9 C8 . 3_666 151.9(3)
C15 C10 C9 C8 . . 70.1(3)
C11 C10 C9 C8 . . -103.4(3)
C7 C8 C9 C10 . . -3.4(3)
C9 C8 C9 C10 3_666 . -122.1(3)
C7 C8 C9 C8 . 3_666 118.7(3)
C9 C8 C9 C8 3_666 3_666 0.0
C6 C1 C2 C3 . . -3.3(4)
C7 C1 C2 C3 . . 173.6(3)
C12 C13 C14 C15 . . -1.9(5)
C10 C15 C14 C13 . . 0.7(5)
C1 C2 C3 C4 . . 2.8(5)
C1 C2 C3 N1 . . -176.2(3)
C5 C4 C3 C2 . . -0.2(5)
C5 C4 C3 N1 . . 178.7(3)
C14 C13 C12 C11 . . 0.0(5)
C10 C11 C12 C13 . . 3.2(5)
Br1 C11 C12 C13 . . -177.3(3)
C2 C3 N1 O1 . . -2.3(5)
C4 C3 N1 O1 . . 178.7(3)
C2 C3 N1 O2 . . 178.4(3)
C4 C3 N1 O2 . . -0.6(5)
C1 C6 C5 C4 . . 1.2(5)
C3 C4 C5 C6 . . -1.8(5)
